data_4513358
loop_
_publ_author_name
'Saouane, Sofiane'
'Fabbiani, Francesca P. A.'

_publ_section_title
;
 Structural Behavior of Long-Chain Imidazolium-Based Ionic Liquid
 [C10mim]Cl--Water Mixtures
;
_journal_issue 8
_journal_name_full 'Crystal Growth &amp; Design'
_journal_page_first 3875
_journal_paper_doi 10.1021/acs.cgd.5b00494
_journal_volume 15
_journal_year 2015
_chemical_formula_moiety 'C14 H27 N2, Cl, 3(H2 O)'
_chemical_formula_sum 'C14 H33 Cl N2 O3'
_chemical_formula_weight 312.87
_space_group_crystal_system triclinic
_space_group_IT_number 2
_space_group_name_Hall '-P 1'
_space_group_name_H-M_alt 'P -1'
_symmetry_space_group_name_Hall '-P 1'
_symmetry_space_group_name_H-M 'P -1'
_atom_sites_solution_hydrogens mixed
_audit_creation_method SHELXL-2014/7
_cell_angle_alpha 83.949(6)
_cell_angle_beta 88.487(7)
_cell_angle_gamma 83.478(6)
_cell_formula_units_Z 2
_cell_length_a 5.2844(5)
_cell_length_b 7.0547(4)
_cell_length_c 22.364(2)
_cell_measurement_reflns_used 1233
_cell_measurement_temperature 293(2)
_cell_measurement_theta_max 25.287
_cell_measurement_theta_min 2.9205
_cell_volume 823.63(12)
_computing_cell_refinement 'Apex2 (Bruker AXS, 2006)'
_computing_data_collection 'Apex2 (Bruker AXS, 2006)'
_computing_data_reduction 'Apex2 (Bruker AXS, 2006)'
_computing_molecular_graphics Mercury
_computing_publication_material 'PLATON, ENCIFER, SHELXLE'
_computing_structure_refinement 'SHELXL-2014/7 (Sheldrick, 2014)'
_computing_structure_solution 'SIR2011 (Burla, 2012)'
_diffrn_ambient_temperature 293(2)
_diffrn_measured_fraction_theta_full 0.382
_diffrn_measured_fraction_theta_max 0.380
_diffrn_measurement_device_type 'Bruker SMART APEXII CCD diffractometer'
_diffrn_measurement_method \w
_diffrn_radiation_source 'fine-focus sealed tube'
_diffrn_radiation_type MoK\a
_diffrn_radiation_wavelength 0.71073
_diffrn_reflns_av_R_equivalents 0.0364
_diffrn_reflns_av_unetI/netI 0.0374
_diffrn_reflns_laue_measured_fraction_full 0.382
_diffrn_reflns_laue_measured_fraction_max 0.380
_diffrn_reflns_limit_h_max 5
_diffrn_reflns_limit_h_min -5
_diffrn_reflns_limit_k_max 8
_diffrn_reflns_limit_k_min -8
_diffrn_reflns_limit_l_max 22
_diffrn_reflns_limit_l_min -22
_diffrn_reflns_number 6348
_diffrn_reflns_point_group_measured_fraction_full 0.382
_diffrn_reflns_point_group_measured_fraction_max 0.380
_diffrn_reflns_theta_full 25.242
_diffrn_reflns_theta_max 25.348
_diffrn_reflns_theta_min 2.922
_exptl_absorpt_coefficient_mu 0.242
_exptl_absorpt_correction_T_max 0.8620
_exptl_absorpt_correction_T_min 0.6845
_exptl_absorpt_correction_type multi-scan
_exptl_absorpt_process_details 'based on symmetry-related measuraments'
_exptl_crystal_colour Colourless
_exptl_crystal_density_diffrn 1.262
_exptl_crystal_description Block
_exptl_crystal_F_000 344
_exptl_crystal_size_max 0.300
_exptl_crystal_size_mid 0.200
_exptl_crystal_size_min 0.130
_refine_diff_density_max 0.159
_refine_diff_density_min -0.170
_refine_diff_density_rms 0.041
_refine_ls_extinction_method none
_refine_ls_goodness_of_fit_ref 1.107
_refine_ls_hydrogen_treatment mixed
_refine_ls_matrix_type full
_refine_ls_number_parameters 201
_refine_ls_number_reflns 1145
_refine_ls_number_restraints 248
_refine_ls_restrained_S_all 0.997
_refine_ls_R_factor_all 0.0737
_refine_ls_R_factor_gt 0.0494
_refine_ls_shift/su_max 0.000
_refine_ls_shift/su_mean 0.000
_refine_ls_structure_factor_coef Fsqd
_refine_ls_weighting_details 'w=1/[\s^2^(Fo^2^)+(0.0644P)^2^+0.8163P] where P=(Fo^2^+2Fc^2^)/3'
_refine_ls_weighting_scheme calc
_refine_ls_wR_factor_gt 0.1206
_refine_ls_wR_factor_ref 0.1433
_reflns_Friedel_coverage 0.000
_reflns_number_gt 866
_reflns_number_total 1145
_reflns_threshold_expression 'I > 2\s(I)'
_cod_data_source_file cg5b00494_si_002.cif
_cod_data_source_block C10mimCl_Form_III_1p14_GPa
_cod_depositor_comments 'Adding full bibliography for 4513351--4513358.cif.'
_cod_original_cell_volume 823.64(12)
_cod_database_code 4513358
_shelx_shelxl_version_number 2014/7
_shelx_space_group_comment
;
The symmetry employed for this shelxl refinement is uniquely defined
by the following loop, which should always be used as a source of
symmetry information in preference to the above space-group names.
They are only intended as comments.
;
_shelx_estimated_absorpt_t_min 0.931
_shelx_estimated_absorpt_t_max 0.969

loop_
_space_group_symop_operation_xyz
'x, y, z'
'-x, -y, -z'

loop_
_atom_site_label
_atom_site_type_symbol
_atom_site_fract_x
_atom_site_fract_y
_atom_site_fract_z
_atom_site_U_iso_or_equiv
_atom_site_adp_type
_atom_site_occupancy
_atom_site_site_symmetry_order
_atom_site_calc_flag
_atom_site_refinement_flags_posn
_atom_site_refinement_flags_adp
O1 O 0.1751(14) 0.2347(7) 0.5348(3) 0.062(6) Uani 1 1 d D .
H1A H 0.194(15) 0.149(8) 0.509(2) 0.093 Uiso 1 1 d D U
H1B H 0.284(13) 0.193(8) 0.564(3) 0.093 Uiso 1 1 d D U
O2 O 0.7378(14) 0.0141(8) 0.5557(3) 0.079(6) Uani 1 1 d D .
H2A H 0.892(7) 0.044(15) 0.547(4) 0.118 Uiso 1 1 d D U
H2B H 0.744(15) -0.049(13) 0.5915(19) 0.118 Uiso 1 1 d D U
O3 O 0.2879(12) 0.0865(6) 0.6606(3) 0.077(6) Uani 1 1 d D .
H3A H 0.171(9) 0.013(11) 0.674(4) 0.115 Uiso 1 1 d D U
H3B H 0.436(6) 0.023(8) 0.670(5) 0.115 Uiso 1 1 d D U
Cl1_1 Cl 0.8238(4) -0.1500(2) 0.69069(11) 0.0577(19) Uani 1 1 d . .
N1_1 N 0.3932(11) 0.5925(6) 0.3089(3) 0.048(3) Uani 1 1 d D U
C2_1 C 0.5910(10) 0.4742(6) 0.3310(3) 0.048(3) Uani 1 1 d D U
H2_1 H 0.7352 0.4313 0.3094 0.058 Uiso 1 1 calc R U
N3_1 N 0.5477(10) 0.4283(6) 0.3886(2) 0.047(3) Uani 1 1 d D U
C4_1 C 0.3152(12) 0.5167(7) 0.4047(3) 0.055(3) Uani 1 1 d D U
H4_1 H 0.2387 0.5067 0.4427 0.065 Uiso 1 1 calc R U
C5_1 C 0.2186(13) 0.6212(8) 0.3546(3) 0.055(4) Uani 1 1 d D U
H5_1 H 0.0634 0.6979 0.3516 0.066 Uiso 1 1 calc R U
C6_1 C 0.7203(15) 0.3058(9) 0.4304(4) 0.052(5) Uani 1 1 d D U
H6A_1 H 0.6240 0.2241 0.4569 0.079 Uiso 1 1 calc R U
H6B_1 H 0.8076 0.3846 0.4536 0.079 Uiso 1 1 calc R U
H6C_1 H 0.8424 0.2286 0.4082 0.079 Uiso 1 1 calc R U
C7_1 C 0.3711(14) 0.6848(8) 0.2470(3) 0.055(4) Uani 1 1 d D U
H7A_1 H 0.5296 0.6543 0.2254 0.066 Uiso 1 1 calc R U
H7B_1 H 0.3448 0.8229 0.2478 0.066 Uiso 1 1 calc R U
C8_1 C 0.1542(15) 0.6224(8) 0.2135(4) 0.061(5) Uani 1 1 d D U
H8A_1 H 0.1824 0.4849 0.2114 0.073 Uiso 1 1 calc R U
H8B_1 H -0.0044 0.6503 0.2353 0.073 Uiso 1 1 calc R U
C9_1 C 0.1335(15) 0.7242(8) 0.1505(4) 0.053(5) Uani 1 1 d D U
H9A_1 H 0.2987 0.7072 0.1306 0.063 Uiso 1 1 calc R U
H9B_1 H 0.0905 0.8605 0.1532 0.063 Uiso 1 1 calc R U
C10_1 C -0.0632(15) 0.6552(8) 0.1117(4) 0.048(5) Uani 1 1 d D U
H10A_1 H -0.0153 0.5209 0.1067 0.058 Uiso 1 1 calc R U
H10B_1 H -0.2274 0.6659 0.1323 0.058 Uiso 1 1 calc R U
C11_1 C -0.0884(15) 0.7688(8) 0.0500(4) 0.048(5) Uani 1 1 d D U
H11A_1 H 0.0767 0.7595 0.0299 0.057 Uiso 1 1 calc R U
H11B_1 H -0.1376 0.9028 0.0552 0.057 Uiso 1 1 calc R U
C12_1 C -0.2820(15) 0.7011(8) 0.0099(4) 0.049(5) Uani 1 1 d D U
H12A_1 H -0.2315 0.5676 0.0042 0.059 Uiso 1 1 calc R U
H12B_1 H -0.4468 0.7087 0.0302 0.059 Uiso 1 1 calc R U
C13_1 C -0.3080(15) 0.8165(8) -0.0509(4) 0.044(5) Uani 1 1 d D U
H13A_1 H -0.1427 0.8096 -0.0709 0.053 Uiso 1 1 calc R U
H13B_1 H -0.3591 0.9498 -0.0450 0.053 Uiso 1 1 calc R U
C14_1 C -0.4997(15) 0.7501(8) -0.0917(4) 0.056(5) Uani 1 1 d D U
H14A_1 H -0.4462 0.6179 -0.0986 0.067 Uiso 1 1 calc R U
H14B_1 H -0.6642 0.7540 -0.0713 0.067 Uiso 1 1 calc R U
C15_1 C -0.5290(16) 0.8693(9) -0.1515(4) 0.064(6) Uani 1 1 d D U
H15A_1 H -0.3647 0.8648 -0.1720 0.077 Uiso 1 1 calc R U
H15B_1 H -0.5815 1.0016 -0.1447 0.077 Uiso 1 1 calc R U
C16_1 C -0.7218(18) 0.8035(11) -0.1922(4) 0.070(7) Uani 1 1 d D U
H16A_1 H -0.8855 0.8083 -0.1724 0.105 Uiso 1 1 calc R U
H16B_1 H -0.6676 0.6744 -0.2006 0.105 Uiso 1 1 calc R U
H16C_1 H -0.7337 0.8864 -0.2291 0.105 Uiso 1 1 calc R U

loop_
_atom_site_aniso_label
_atom_site_aniso_U_11
_atom_site_aniso_U_22
_atom_site_aniso_U_33
_atom_site_aniso_U_23
_atom_site_aniso_U_13
_atom_site_aniso_U_12
O1 0.077(8) 0.059(3) 0.048(9) 0.004(5) -0.019(9) -0.007(5)
O2 0.087(8) 0.079(4) 0.070(10) 0.022(6) -0.039(9) -0.026(5)
O3 0.064(7) 0.061(3) 0.103(10) 0.029(6) -0.042(8) -0.024(5)
Cl1_1 0.060(3) 0.0491(11) 0.064(3) 0.0145(17) -0.031(3) -0.0194(15)
N1_1 0.054(6) 0.032(3) 0.056(6) 0.013(4) -0.032(5) -0.014(3)
C2_1 0.049(5) 0.042(3) 0.054(6) 0.011(4) -0.028(5) -0.018(3)
N3_1 0.049(5) 0.041(3) 0.052(6) 0.014(4) -0.029(5) -0.017(3)
C4_1 0.057(6) 0.048(4) 0.059(6) 0.012(4) -0.024(5) -0.017(4)
C5_1 0.058(6) 0.046(4) 0.061(7) 0.009(4) -0.029(5) -0.014(4)
C6_1 0.057(8) 0.051(4) 0.045(9) 0.018(5) -0.020(8) -0.007(5)
C7_1 0.062(6) 0.045(4) 0.058(6) 0.019(4) -0.035(6) -0.024(4)
C8_1 0.067(7) 0.058(4) 0.060(7) 0.020(5) -0.041(7) -0.029(5)
C9_1 0.059(7) 0.041(3) 0.059(7) 0.012(5) -0.035(7) -0.017(5)
C10_1 0.048(7) 0.044(4) 0.054(7) 0.013(5) -0.026(7) -0.020(5)
C11_1 0.050(7) 0.040(3) 0.053(7) 0.008(5) -0.027(7) -0.013(5)
C12_1 0.050(7) 0.040(3) 0.059(7) 0.009(5) -0.028(7) -0.015(5)
C13_1 0.046(7) 0.037(3) 0.051(7) 0.002(5) -0.024(7) -0.011(5)
C14_1 0.067(8) 0.041(3) 0.062(8) 0.014(5) -0.038(7) -0.023(5)
C15_1 0.076(8) 0.059(4) 0.059(8) 0.022(5) -0.040(8) -0.032(5)
C16_1 0.073(10) 0.069(5) 0.068(10) 0.014(6) -0.045(10) -0.022(6)

loop_
_atom_type_symbol
_atom_type_description
_atom_type_scat_dispersion_real
_atom_type_scat_dispersion_imag
_atom_type_scat_source
C C 0.0033 0.0016 'International Tables Vol C Tables 4.2.6.8 and 6.1.1.4'
H H 0.0000 0.0000 'International Tables Vol C Tables 4.2.6.8 and 6.1.1.4'
N N 0.0061 0.0033 'International Tables Vol C Tables 4.2.6.8 and 6.1.1.4'
O O 0.0106 0.0060 'International Tables Vol C Tables 4.2.6.8 and 6.1.1.4'
Cl Cl 0.1484 0.1585 'International Tables Vol C Tables 4.2.6.8 and 6.1.1.4'

loop_
_geom_angle_atom_site_label_1
_geom_angle_atom_site_label_2
_geom_angle_atom_site_label_3
_geom_angle
H1A O1 H1B 106(3)
H2A O2 H2B 107(3)
H3A O3 H3B 107(3)
C2_1 N1_1 C5_1 108.4(4)
C2_1 N1_1 C7_1 125.9(6)
C5_1 N1_1 C7_1 125.6(5)
N3_1 C2_1 N1_1 108.5(5)
N3_1 C2_1 H2_1 125.8
N1_1 C2_1 H2_1 125.8
C2_1 N3_1 C4_1 109.5(3)
C2_1 N3_1 C6_1 126.3(6)
C4_1 N3_1 C6_1 124.2(6)
C5_1 C4_1 N3_1 106.6(5)
C5_1 C4_1 H4_1 126.7
N3_1 C4_1 H4_1 126.7
C4_1 C5_1 N1_1 107.1(5)
C4_1 C5_1 H5_1 126.5
N1_1 C5_1 H5_1 126.5
N3_1 C6_1 H6A_1 109.5
N3_1 C6_1 H6B_1 109.5
H6A_1 C6_1 H6B_1 109.5
N3_1 C6_1 H6C_1 109.5
H6A_1 C6_1 H6C_1 109.5
H6B_1 C6_1 H6C_1 109.5
N1_1 C7_1 C8_1 112.8(4)
N1_1 C7_1 H7A_1 109.0
C8_1 C7_1 H7A_1 109.0
N1_1 C7_1 H7B_1 109.0
C8_1 C7_1 H7B_1 109.0
H7A_1 C7_1 H7B_1 107.8
C9_1 C8_1 C7_1 111.2(4)
C9_1 C8_1 H8A_1 109.4
C7_1 C8_1 H8A_1 109.4
C9_1 C8_1 H8B_1 109.4
C7_1 C8_1 H8B_1 109.4
H8A_1 C8_1 H8B_1 108.0
C8_1 C9_1 C10_1 114.4(4)
C8_1 C9_1 H9A_1 108.6
C10_1 C9_1 H9A_1 108.6
C8_1 C9_1 H9B_1 108.6
C10_1 C9_1 H9B_1 108.6
H9A_1 C9_1 H9B_1 107.6
C11_1 C10_1 C9_1 112.7(4)
C11_1 C10_1 H10A_1 109.0
C9_1 C10_1 H10A_1 109.0
C11_1 C10_1 H10B_1 109.0
C9_1 C10_1 H10B_1 109.0
H10A_1 C10_1 H10B_1 107.8
C10_1 C11_1 C12_1 113.8(4)
C10_1 C11_1 H11A_1 108.8
C12_1 C11_1 H11A_1 108.8
C10_1 C11_1 H11B_1 108.8
C12_1 C11_1 H11B_1 108.8
H11A_1 C11_1 H11B_1 107.7
C13_1 C12_1 C11_1 113.4(4)
C13_1 C12_1 H12A_1 108.9
C11_1 C12_1 H12A_1 108.9
C13_1 C12_1 H12B_1 108.9
C11_1 C12_1 H12B_1 108.9
H12A_1 C12_1 H12B_1 107.7
C12_1 C13_1 C14_1 114.1(4)
C12_1 C13_1 H13A_1 108.7
C14_1 C13_1 H13A_1 108.7
C12_1 C13_1 H13B_1 108.7
C14_1 C13_1 H13B_1 108.7
H13A_1 C13_1 H13B_1 107.6
C15_1 C14_1 C13_1 113.7(4)
C15_1 C14_1 H14A_1 108.8
C13_1 C14_1 H14A_1 108.8
C15_1 C14_1 H14B_1 108.8
C13_1 C14_1 H14B_1 108.8
H14A_1 C14_1 H14B_1 107.7
C14_1 C15_1 C16_1 113.6(4)
C14_1 C15_1 H15A_1 108.8
C16_1 C15_1 H15A_1 108.8
C14_1 C15_1 H15B_1 108.8
C16_1 C15_1 H15B_1 108.8
H15A_1 C15_1 H15B_1 107.7
C15_1 C16_1 H16A_1 109.5
C15_1 C16_1 H16B_1 109.5
H16A_1 C16_1 H16B_1 109.5
C15_1 C16_1 H16C_1 109.5
H16A_1 C16_1 H16C_1 109.5
H16B_1 C16_1 H16C_1 109.5

loop_
_geom_bond_atom_site_label_1
_geom_bond_atom_site_label_2
_geom_bond_distance
O1 H1A 0.878(11)
O1 H1B 0.878(11)
O2 H2A 0.877(11)
O2 H2B 0.875(11)
O3 H3A 0.878(11)
O3 H3B 0.876(11)
N1_1 C2_1 1.333(5)
N1_1 C5_1 1.374(8)
N1_1 C7_1 1.468(6)
C2_1 N3_1 1.315(6)
C2_1 H2_1 0.9300
N3_1 C4_1 1.370(7)
N3_1 C6_1 1.466(4)
C4_1 C5_1 1.354(6)
C4_1 H4_1 0.9300
C5_1 H5_1 0.9300
C6_1 H6A_1 0.9600
C6_1 H6B_1 0.9600
C6_1 H6C_1 0.9600
C7_1 C8_1 1.516(5)
C7_1 H7A_1 0.9700
C7_1 H7B_1 0.9700
C8_1 C9_1 1.513(8)
C8_1 H8A_1 0.9700
C8_1 H8B_1 0.9700
C9_1 C10_1 1.524(5)
C9_1 H9A_1 0.9700
C9_1 H9B_1 0.9700
C10_1 C11_1 1.522(7)
C10_1 H10A_1 0.9700
C10_1 H10B_1 0.9700
C11_1 C12_1 1.526(5)
C11_1 H11A_1 0.9700
C11_1 H11B_1 0.9700
C12_1 C13_1 1.510(8)
C12_1 H12A_1 0.9700
C12_1 H12B_1 0.9700
C13_1 C14_1 1.526(6)
C13_1 H13A_1 0.9700
C13_1 H13B_1 0.9700
C14_1 C15_1 1.504(8)
C14_1 H14A_1 0.9700
C14_1 H14B_1 0.9700
C15_1 C16_1 1.525(6)
C15_1 H15A_1 0.9700
C15_1 H15B_1 0.9700
C16_1 H16A_1 0.9600
C16_1 H16B_1 0.9600
C16_1 H16C_1 0.9600

loop_
_geom_torsion_atom_site_label_1
_geom_torsion_atom_site_label_2
_geom_torsion_atom_site_label_3
_geom_torsion_atom_site_label_4
_geom_torsion
C5_1 N1_1 C2_1 N3_1 -0.2(6)
C7_1 N1_1 C2_1 N3_1 176.8(4)
N1_1 C2_1 N3_1 C4_1 0.6(5)
N1_1 C2_1 N3_1 C6_1 -178.1(4)
C2_1 N3_1 C4_1 C5_1 -0.8(5)
C6_1 N3_1 C4_1 C5_1 177.9(4)
N3_1 C4_1 C5_1 N1_1 0.7(6)
C2_1 N1_1 C5_1 C4_1 -0.3(6)
C7_1 N1_1 C5_1 C4_1 -177.3(4)
C2_1 N1_1 C7_1 C8_1 116.7(7)
C5_1 N1_1 C7_1 C8_1 -66.8(9)
N1_1 C7_1 C8_1 C9_1 178.6(7)
C7_1 C8_1 C9_1 C10_1 174.3(8)
C8_1 C9_1 C10_1 C11_1 176.8(8)
C9_1 C10_1 C11_1 C12_1 179.3(8)
C10_1 C11_1 C12_1 C13_1 179.2(8)
C11_1 C12_1 C13_1 C14_1 179.6(8)
C12_1 C13_1 C14_1 C15_1 178.5(8)
C13_1 C14_1 C15_1 C16_1 -179.7(9)
